data_7114337
loop_
_publ_author_name
'Mahanthappa, Mahesh K.'
'Huang, Kuo-Wei'
'Cole, Adam P.'
'Waymouth, Robert M.'

_publ_section_title
;
 Synthesis and molecular structure of titanium complexes containing a
 reduced TEMPO radical
;
_journal_issue 5
_journal_name_full 'Chemical Communications'
_journal_page_first 502
_journal_paper_doi 10.1039/b110147a
_journal_year 2002
_chemical_formula_moiety 'C9 H18 Cl3 N O Ti '
_chemical_formula_sum 'C9 H18 Cl3 N O Ti'
_chemical_formula_weight 310.51
_space_group_IT_number 19
_symmetry_cell_setting orthorhombic
_symmetry_Int_Tables_number 19
_symmetry_space_group_name_Hall 'P 2ac 2ab'
_symmetry_space_group_name_H-M 'P 21 21 21'
_audit_creation_date 2001-09-07
_audit_creation_method 'by CrystalStructure v2.00'
_cell_angle_alpha 90
_cell_angle_beta 90
_cell_angle_gamma 90
_cell_formula_units_Z 4
_cell_length_a 8.796(1)
_cell_length_b 12.27(0)
_cell_length_c 12.56(0)
_cell_measurement_temperature 273.1
_cell_volume 1355.56(15)
_computing_cell_refinement Unknown
_computing_data_collection Unknown
_computing_data_reduction CrystalStructure
_computing_publication_material 'CrystalStructure Ver. 2.00'
_computing_structure_refinement CRYSTALS
_computing_structure_solution SHELXS97
_diffrn_measured_fraction_theta_full 0.9817
_diffrn_measured_fraction_theta_max 0.9817
_diffrn_radiation_type 'Mo K\a'
_diffrn_radiation_wavelength 0.7107
_diffrn_reflns_av_R_equivalents 0.059
_diffrn_reflns_limit_h_max 10
_diffrn_reflns_limit_h_min -10
_diffrn_reflns_limit_k_max 14
_diffrn_reflns_limit_k_min -8
_diffrn_reflns_limit_l_max 14
_diffrn_reflns_limit_l_min -13
_diffrn_reflns_number 6033
_diffrn_reflns_theta_full 24.71
_diffrn_reflns_theta_max 24.71
_exptl_absorpt_coefficient_mu 1.198
_exptl_absorpt_correction_type empirical
_exptl_crystal_colour brown
_exptl_crystal_density_diffrn 1.522
_exptl_crystal_density_method 'not measured'
_exptl_crystal_description rhombic
_exptl_crystal_size_max 0.29
_exptl_crystal_size_mid 0.28
_exptl_crystal_size_min 0.10
_refine_diff_density_max 0.46
_refine_diff_density_min -0.69
_refine_ls_extinction_method none
_refine_ls_goodness_of_fit_ref 0.741
_refine_ls_hydrogen_treatment refall
_refine_ls_number_parameters 154
_refine_ls_number_reflns 1328
_refine_ls_R_factor_gt 0.0330
_refine_ls_shift/su_max 0.0000
_refine_ls_structure_factor_coef Fsqd
_refine_ls_weighting_details 'w = 1/\s^2^(Fo^2^)'
_refine_ls_weighting_scheme sigma
_refine_ls_wR_factor_ref 0.0800
_reflns_number_gt 1067
_reflns_number_total 1283
_reflns_threshold_expression F^2^>2.0\s(F^2^)
_cod_data_source_file b110147a.txt
_cod_data_source_block '_TEMPOTiCl3'
_cod_original_cell_volume 1355.4(0)
_cod_original_sg_symbol_H-M 'P 21 21 21 '
_cod_original_formula_sum 'C9 H18 Cl3 N O Ti '
_cod_database_code 7114337

loop_
_symmetry_equiv_pos_as_xyz
x,y,z
x+1/2,-y+1/2,-z
-x,y+1/2,-z+1/2
-x+1/2,-y,z+1/2

loop_
_atom_site_label
_atom_site_type_symbol
_atom_site_fract_x
_atom_site_fract_y
_atom_site_fract_z
_atom_site_U_iso_or_equiv
_atom_site_adp_type
_atom_site_occupancy
_atom_site_symmetry_multiplicity
_atom_site_calc_flag
Ti1 Ti 0.2636(1) 0.6401(1) 0.2609(1) 0.016(0) Uani 1.00 1 d
Cl1 Cl 0.307(0) 0.821(0) 0.271(0) 0.028(0) Uani 1.00 1 d
Cl2 Cl 0.389(0) 0.574(0) 0.400(0) 0.027(0) Uani 1.00 1 d
Cl3 Cl 0.416(0) 0.583(0) 0.132(0) 0.025(0) Uani 1.00 1 d
O1 O 0.097(0) 0.551(0) 0.249(0) 0.017(1) Uani 1.00 1 d
N1 N 0.025(0) 0.655(0) 0.250(0) 0.013(1) Uani 1.00 1 d
C1 C -0.071(1) 0.669(0) 0.350(0) 0.02(0) Uani 1.00 1 d
C2 C -0.150(1) 0.780(0) 0.343(0) 0.02(0) Uani 1.00 1 d
C3 C -0.237(1) 0.798(0) 0.241(0) 0.02(0) Uani 1.00 1 d
C4 C -0.127(1) 0.790(0) 0.149(0) 0.02(0) Uani 1.00 1 d
C5 C -0.049(1) 0.679(0) 0.141(0) 0.02(0) Uani 1.00 1 d
C6 C -0.156(1) 0.587(1) 0.107(0) 0.02(0) Uani 1.00 1 d
C7 C 0.079(1) 0.687(1) 0.058(0) 0.02(0) Uani 1.00 1 d
C8 C -0.185(1) 0.577(1) 0.363(1) 0.03(0) Uani 1.00 1 d
C9 C 0.035(1) 0.670(1) 0.446(0) 0.03(0) Uani 1.00 1 d
H1 H -0.218(1) 0.787(0) 0.401(0) 0.03(0) Uiso 1.00 1 c
H2 H -0.074(1) 0.835(0) 0.348(0) 0.03(0) Uiso 1.00 1 c
H3 H -0.314(1) 0.744(0) 0.235(0) 0.03(0) Uiso 1.00 1 c
H4 H -0.283(1) 0.868(0) 0.242(0) 0.03(0) Uiso 1.00 1 c
H5 H -0.182(1) 0.803(0) 0.085(0) 0.02(0) Uiso 1.00 1 c
H6 H -0.052(1) 0.845(0) 0.157(0) 0.02(0) Uiso 1.00 1 c
H7 H -0.101(1) 0.520(1) 0.105(0) 0.03(0) Uiso 1.00 1 c
H8 H -0.236(1) 0.581(1) 0.157(0) 0.03(0) Uiso 1.00 1 c
H9 H -0.196(1) 0.602(1) 0.039(0) 0.03(0) Uiso 1.00 1 c
H10 H 0.039(1) 0.708(1) -0.010(0) 0.03(0) Uiso 1.00 1 c
H11 H 0.128(1) 0.618(1) 0.052(0) 0.03(0) Uiso 1.00 1 c
H12 H 0.151(1) 0.740(1) 0.080(0) 0.03(0) Uiso 1.00 1 c
H13 H -0.132(1) 0.510(1) 0.367(1) 0.04(0) Uiso 1.00 1 c
H14 H -0.242(1) 0.588(1) 0.426(1) 0.04(0) Uiso 1.00 1 c
H15 H -0.252(1) 0.576(1) 0.303(1) 0.04(0) Uiso 1.00 1 c
H16 H 0.106(1) 0.728(1) 0.440(0) 0.03(0) Uiso 1.00 1 c
H17 H 0.089(1) 0.602(1) 0.449(0) 0.03(0) Uiso 1.00 1 c
H18 H -0.022(1) 0.679(1) 0.510(0) 0.03(0) Uiso 1.00 1 c

loop_
_atom_site_aniso_label
_atom_site_aniso_U_11
_atom_site_aniso_U_22
_atom_site_aniso_U_33
_atom_site_aniso_U_12
_atom_site_aniso_U_13
_atom_site_aniso_U_23
Ti1 0.013(0) 0.017(1) 0.017(1) 0.001(0) -0.001(0) -0.000(0)
Cl1 0.023(1) 0.019(1) 0.043(1) -0.003(1) -0.006(1) -0.001(1)
Cl2 0.026(1) 0.033(1) 0.022(1) 0.008(1) -0.008(1) 0.001(1)
Cl3 0.017(1) 0.035(1) 0.024(1) 0.004(1) 0.004(1) -0.000(1)
O1 0.01(0) 0.01(0) 0.02(0) 0.00(0) -0.00(0) -0.00(0)
N1 0.02(0) 0.01(0) 0.01(0) 0.00(0) 0.00(0) -0.00(0)
C1 0.02(0) 0.03(0) 0.01(0) 0.01(0) 0.01(0) 0.00(0)
C2 0.02(0) 0.02(0) 0.02(0) 0.00(0) 0.00(0) -0.00(0)
C3 0.02(0) 0.02(0) 0.02(0) 0.00(0) 0.00(0) -0.00(0)
C4 0.01(0) 0.02(0) 0.02(0) 0.00(0) -0.01(0) 0.00(0)
C5 0.02(0) 0.02(0) 0.01(0) -0.00(0) -0.00(0) 0.00(0)
C6 0.02(0) 0.03(0) 0.03(0) 0.00(0) -0.01(0) -0.01(0)
C7 0.02(0) 0.03(0) 0.02(0) 0.01(0) 0.00(0) -0.00(0)
C8 0.02(0) 0.02(0) 0.04(0) 0.00(0) 0.02(0) 0.01(0)
C9 0.03(0) 0.04(0) 0.01(0) 0.01(0) 0.01(0) 0.00(0)

loop_
_atom_type_symbol
_atom_type_description
_atom_type_scat_dispersion_real
_atom_type_scat_dispersion_imag
_atom_type_scat_source
Ti Ti 0.300 0.529
;
International Tables for Crystallography
(1992, Vol. C, Tables 4.2.6.8 and 6.1.1.4)
;
Cl Cl 0.174 0.200
;
International Tables for Crystallography
(1992, Vol. C, Tables 4.2.6.8 and 6.1.1.4)
;
O O 0.017 0.010
;
International Tables for Crystallography
(1992, Vol. C, Tables 4.2.6.8 and 6.1.1.4)
;
N N 0.011 0.006
;
International Tables for Crystallography
(1992, Vol. C, Tables 4.2.6.8 and 6.1.1.4)
;
C C 0.006 0.003
;
International Tables for Crystallography
(1992, Vol. C, Tables 4.2.6.8 and 6.1.1.4)
;
H H 0.000 0.000
;
International Tables for Crystallography
(1992, Vol. C, Table 6.1.1.4)
;

loop_
_geom_angle_atom_site_label_1
_geom_angle_atom_site_label_2
_geom_angle_atom_site_label_3
_geom_angle
_geom_angle_publ_flag
Cl1 Ti1 Cl2 103.56(7) yes
Cl1 Ti1 Cl3 104.31(7) yes
Cl2 Ti1 Cl3 99.13(6) yes
Cl1 Ti1 O1 136.6(1) yes
Cl2 Ti1 O1 104.12(11) yes
Cl3 Ti1 O1 103.50(11) yes
Cl1 Ti1 N1 94.79(11) yes
Cl2 Ti1 N1 125.43(13) yes
Cl3 Ti1 N1 125.48(13) yes
O1 Ti1 N1 41.83(13) yes
Ti1 O1 N1 79.35(19) yes
Ti1 N1 O1 58.82(16) yes
Ti1 N1 C1 120.2(3) yes
O1 N1 C1 110.6(4) yes
Ti1 N1 C5 119.6(3) yes
O1 N1 C5 110.2(3) yes
C1 N1 C5 118.8(3) yes
N1 C1 C2 107.4(4) yes
N1 C1 C8 111.4(4) yes
C2 C1 C8 111.5(4) yes
N1 C1 C9 108.6(4) yes
C2 C1 C9 109.0(4) yes
C8 C1 C9 108.9(5) yes
C1 C2 C3 114.6(4) yes
C1 C2 H1 108.4(3) no
C3 C2 H1 108.4(3) no
C1 C2 H2 108.0(3) no
C3 C2 H2 107.8(3) no
H1 C2 H2 109.461(6) no
C2 C3 C4 108.4(4) yes
C2 C3 H3 109.4(3) no
C4 C3 H3 109.7(3) no
C2 C3 H4 110.1(3) no
C4 C3 H4 109.8(3) no
H3 C3 H4 109.462(9) no
C3 C4 C5 113.1(4) yes
C3 C4 H5 108.6(3) no
C5 C4 H5 108.5(3) no
C3 C4 H6 108.4(3) no
C5 C4 H6 108.7(3) no
H5 C4 H6 109.461(5) no
N1 C5 C4 107.6(4) yes
N1 C5 C6 111.6(4) yes
C4 C5 C6 113.4(4) yes
N1 C5 C7 108.0(4) yes
C4 C5 C7 108.2(4) yes
C6 C5 C7 107.9(4) yes
C5 C6 H7 109.5(3) no
C5 C6 H8 109.0(3) no
H7 C6 H8 109.471(7) no
C5 C6 H9 110.0(3) no
H7 C6 H9 109.472(3) no
H8 C6 H9 109.475(9) no
C5 C7 H10 110.5(3) no
C5 C7 H11 108.9(3) no
H10 C7 H11 109.474(7) no
C5 C7 H12 109.0(3) no
H10 C7 H12 109.469(4) no
H11 C7 H12 109.472(6) no
C1 C8 H13 109.3(3) no
C1 C8 H14 109.6(3) no
H13 C8 H14 109.470(4) no
C1 C8 H15 109.6(3) no
H13 C8 H15 109.469(6) no
H14 C8 H15 109.473(7) no
C1 C9 H16 109.2(3) no
C1 C9 H17 109.2(3) no
H16 C9 H17 109.471(9) no
C1 C9 H18 110.0(3) no
H16 C9 H18 109.475(6) no
H17 C9 H18 109.474(4) no

loop_
_geom_bond_atom_site_label_1
_geom_bond_atom_site_label_2
_geom_bond_distance
_geom_bond_publ_flag
Ti1 Cl1 2.2577(15) yes
Ti1 Cl2 2.2157(15) yes
Ti1 Cl3 2.2178(16) yes
Ti1 O1 1.839(3) yes
Ti1 N1 2.112(4) yes
O1 N1 1.433(4) yes
N1 C1 1.527(6) yes
N1 C5 1.537(6) yes
C1 C2 1.528(7) yes
C1 C8 1.521(8) yes
C1 C9 1.522(7) yes
C2 C3 1.506(7) yes
C2 H1 0.94995(7) no
C2 H2 0.94996(7) no
C3 C4 1.515(7) yes
C3 H3 0.95004(7) no
C3 H4 0.94999(8) no
C4 C5 1.533(7) yes
C4 H5 0.95003(8) no
C4 H6 0.95002(7) no
C5 C6 1.532(7) yes
C5 C7 1.543(7) yes
C6 H7 0.94999(8) no
C6 H8 0.94998(7) no
C6 H9 0.95004(8) no
C7 H10 0.94997(8) no
C7 H11 0.94996(8) no
C7 H12 0.95002(6) no
C8 H13 0.94999(8) no
C8 H14 0.94999(7) no
C8 H15 0.95001(7) no
C9 H16 0.95007(7) no
C9 H17 0.94996(8) no
C9 H18 0.95003(7) no

loop_
_geom_contact_atom_site_label_1
_geom_contact_atom_site_label_2
_geom_contact_site_symmetry_2
_geom_contact_distance
_geom_contact_publ_flag
Ti1 Cl1 . 2.2577(15) yes
Ti1 Cl2 . 2.2157(15) yes
Ti1 Cl3 . 2.2178(16) yes
Ti1 O1 . 1.839(3) yes
Ti1 N1 . 2.112(4) yes
Ti1 C1 . 3.168(5) yes
Ti1 C5 . 3.166(5) yes
Ti1 C7 . 3.079(5) yes
Ti1 C9 . 3.098(5) yes
Ti1 H4 3_545 3.338(5) no
Ti1 H11 . 2.896(5) no
Ti1 H12 . 2.766(5) no
Ti1 H16 . 2.852(5) no
Ti1 H17 . 2.857(5) no
Cl1 Cl2 . 3.515(2) yes
Cl1 Cl3 . 3.534(2) yes
Cl1 N1 . 3.218(4) yes
Cl1 H2 . 3.494(6) no
Cl1 H3 1_655 3.499(5) no
Cl1 H6 . 3.471(5) no
Cl1 H7 3_555 3.414(6) no
Cl1 H8 3_555 3.375(6) no
Cl1 H12 . 2.929(5) no
Cl1 H13 3_555 3.268(6) no
Cl1 H15 3_555 3.301(6) no
Cl1 H16 . 2.994(6) no
Cl1 H18 2_566 3.141(5) no
Cl2 Cl3 . 3.3745(18) yes
Cl2 O1 . 3.206(3) yes
Cl2 C9 . 3.380(6) yes
Cl2 H1 2_566 3.177(5) no
Cl2 H2 2_566 3.379(5) no
Cl2 H4 3_545 3.225(5) no
Cl2 H7 4_565 3.390(6) no
Cl2 H11 4_565 3.041(6) no
Cl2 H14 1_655 3.266(6) no
Cl2 H15 1_655 3.384(6) no
Cl2 H16 . 3.169(6) no
Cl2 H17 . 2.738(6) no
Cl2 H18 2_566 3.336(6) no
Cl3 O1 . 3.194(3) yes
Cl3 C7 . 3.356(6) yes
Cl3 H3 1_655 3.352(5) no
Cl3 H4 3_545 3.288(5) no
Cl3 H5 2_565 3.177(5) no
Cl3 H8 1_655 3.076(5) no
Cl3 H10 2_565 3.181(5) no
Cl3 H11 . 2.757(6) no
Cl3 H12 . 3.095(6) no
Cl3 H17 4_564 3.232(6) no
O1 N1 . 1.433(4) yes
O1 C1 . 2.434(6) yes
O1 C2 3_545 3.544(6) yes
O1 C3 3_545 3.334(6) yes
O1 C4 3_545 3.452(6) yes
O1 C5 . 2.437(6) yes
O1 C6 . 2.880(6) yes
O1 C7 . 2.933(6) yes
O1 C8 . 2.880(6) yes
O1 C9 . 2.930(6) yes
O1 H2 3_545 2.915(6) no
O1 H4 3_545 2.774(6) no
O1 H6 3_545 2.813(6) no
O1 H7 . 2.535(6) no
O1 H8 . 3.170(6) no
O1 H11 . 2.625(6) no
O1 H12 . 3.184(6) no
O1 H13 . 2.547(6) no
O1 H15 . 3.155(6) no
O1 H16 . 3.238(6) no
O1 H17 . 2.594(6) no
N1 C1 . 1.527(6) yes
N1 C2 . 2.463(6) yes
N1 C3 . 2.897(6) yes
N1 C4 . 2.477(6) yes
N1 C5 . 1.537(6) yes
N1 C6 . 2.539(6) yes
N1 C7 . 2.492(6) yes
N1 C8 . 2.518(6) yes
N1 C9 . 2.477(6) yes
N1 H1 . 3.282(7) no
N1 H2 . 2.672(6) no
N1 H3 . 3.175(6) no
N1 H5 . 3.296(6) no
N1 H6 . 2.685(6) no
N1 H7 . 2.700(6) no
N1 H8 . 2.730(6) no
N1 H9 . 3.355(6) no
N1 H10 . 3.324(6) no
N1 H11 . 2.687(6) no
N1 H12 . 2.618(6) no
N1 H13 . 2.692(7) no
N1 H14 . 3.333(6) no
N1 H15 . 2.703(6) no
N1 H16 . 2.641(6) no
N1 H17 . 2.644(6) no
N1 H18 . 3.306(6) no
C1 C2 . 1.528(7) yes
C1 C3 . 2.553(7) yes
C1 C4 . 2.976(8) yes
C1 C5 . 2.637(7) yes
C1 C6 . 3.305(7) yes
C1 C8 . 1.521(8) yes
C1 C9 . 1.522(7) yes
C1 H1 . 2.038(7) no
C1 H2 . 2.034(7) no
C1 H3 . 2.741(7) no
C1 H4 . 3.360(7) no
C1 H6 . 3.249(8) no
C1 H7 . 3.594(7) no
C1 H8 . 3.029(7) no
C1 H13 . 2.042(8) no
C1 H14 . 2.046(7) no
C1 H15 . 2.046(8) no
C1 H16 . 2.043(8) no
C1 H17 . 2.042(8) no
C1 H18 . 2.052(7) no
C2 C3 . 1.506(7) yes
C2 C4 . 2.449(7) yes
C2 C5 . 2.957(7) yes
C2 C8 . 2.520(8) yes
C2 C9 . 2.483(8) yes
C2 H1 . 0.94995(7) no
C2 H2 . 0.94996(7) no
C2 H3 . 2.030(7) no
C2 H4 . 2.037(7) no
C2 H5 . 3.268(7) no
C2 H6 . 2.612(7) no
C2 H8 . 3.458(8) no
C2 H13 . 3.333(8) no
C2 H14 . 2.707(8) no
C2 H15 . 2.700(8) no
C2 H16 . 2.632(8) no
C2 H16 2_466 3.478(8) no
C2 H17 . 3.304(8) no
C2 H18 . 2.686(7) no
C3 C4 . 1.515(7) yes
C3 C5 . 2.544(7) yes
C3 C6 . 3.175(7) yes
C3 C8 . 3.145(8) yes
C3 H1 . 2.018(7) no
C3 H2 . 2.011(7) no
C3 H3 . 0.95004(7) no
C3 H4 . 0.94999(8) no
C3 H5 . 2.029(7) no
C3 H6 . 2.027(7) no
C3 H8 . 2.863(7) no
C3 H9 . 3.524(7) no
C3 H10 2_465 3.517(7) no
C3 H14 . 3.474(8) no
C3 H15 . 2.833(8) no
C4 C5 . 1.533(7) yes
C4 C6 . 2.562(8) yes
C4 C7 . 2.492(7) yes
C4 H1 . 3.268(7) no
C4 H2 . 2.602(7) no
C4 H3 . 2.042(7) no
C4 H4 . 2.042(7) no
C4 H5 . 0.95003(8) no
C4 H6 . 0.95002(7) no
C4 H7 . 3.368(8) no
C4 H8 . 2.738(8) no
C4 H9 . 2.762(7) no
C4 H10 . 2.671(7) no
C4 H10 2_465 3.419(7) no
C4 H11 . 3.313(7) no
C4 H11 2_465 3.500(7) no
C4 H12 . 2.664(7) no
C4 H12 2_465 3.499(7) no
C4 H13 3_555 3.533(8) no
C4 H15 . 3.441(8) no
C5 C6 . 1.532(7) yes
C5 C7 . 1.543(7) yes
C5 C8 . 3.276(7) yes
C5 H2 . 3.234(7) no
C5 H3 . 2.728(7) no
C5 H4 . 3.355(7) no
C5 H5 . 2.044(7) no
C5 H6 . 2.046(7) no
C5 H7 . 2.054(8) no
C5 H8 . 2.049(7) no
C5 H9 . 2.060(7) no
C5 H10 . 2.077(7) no
C5 H11 . 2.057(7) no
C5 H12 . 2.059(7) no
C5 H13 . 3.585(8) no
C5 H15 . 2.985(7) no
C6 C7 . 2.486(8) yes
C6 C8 . 3.222(8) yes
C6 H3 . 2.864(7) no
C6 H5 . 2.672(8) no
C6 H6 . 3.355(8) no
C6 H7 . 0.94999(8) no
C6 H8 . 0.94998(7) no
C6 H9 . 0.95004(8) no
C6 H10 . 2.698(8) no
C6 H11 . 2.621(7) no
C6 H12 . 3.308(8) no
C6 H12 2_465 3.596(7) no
C6 H13 . 3.399(8) no
C6 H14 4_464 3.249(7) no
C6 H15 . 2.606(8) no
C7 H5 . 2.718(7) no
C7 H5 2_565 2.764(7) no
C7 H6 . 2.575(7) no
C7 H7 . 2.662(8) no
C7 H8 . 3.311(8) no
C7 H9 . 2.652(8) no
C7 H9 2_565 3.472(8) no
C7 H10 . 0.94997(8) no
C7 H11 . 0.94996(8) no
C7 H12 . 0.95002(6) no
C8 C9 . 2.476(8) yes
C8 H1 . 2.630(8) no
C8 H2 . 3.317(8) no
C8 H3 . 2.839(8) no
C8 H6 3_545 3.536(8) no
C8 H7 . 3.391(8) no
C8 H8 . 2.621(8) no
C8 H9 4_465 3.286(7) no
C8 H13 . 0.94999(8) no
C8 H14 . 0.94999(7) no
C8 H15 . 0.95001(7) no
C8 H16 . 3.298(8) no
C8 H17 . 2.655(8) no
C8 H18 . 2.649(8) no
C9 H1 . 2.710(8) no
C9 H1 2_566 2.944(8) no
C9 H2 . 2.565(8) no
C9 H13 . 2.648(8) no
C9 H14 . 2.649(8) no
C9 H15 . 3.301(8) no
C9 H16 . 0.95007(7) no
C9 H17 . 0.94996(8) no
C9 H18 . 0.95003(7) no
H1 H2 . 1.55118(11) no
H1 H3 . 2.312(7) no
H1 H4 . 2.305(7) no
H1 H6 . 3.471(8) no
H1 H13 . 3.507(8) no
H1 H14 . 2.471(8) no
H1 H15 . 2.871(8) no
H1 H16 . 2.977(8) no
H1 H16 2_466 2.537(8) no
H1 H17 . 3.570(8) no
H1 H17 2_466 2.880(8) no
H1 H18 . 2.570(8) no
H1 H18 2_466 2.928(8) no
H2 H3 . 2.775(7) no
H2 H4 . 2.303(7) no
H2 H5 . 3.462(7) no
H2 H6 . 2.406(7) no
H2 H7 3_555 2.805(8) no
H2 H14 . 3.518(8) no
H2 H15 . 3.581(8) no
H2 H16 . 2.358(8) no
H2 H17 . 3.437(8) no
H2 H18 . 2.837(8) no
H3 H4 . 1.55128(16) no
H3 H5 . 2.327(7) no
H3 H6 . 2.791(7) no
H3 H8 . 2.320(7) no
H3 H9 . 3.188(7) no
H3 H10 2_465 3.167(7) no
H3 H14 . 3.141(8) no
H3 H15 . 2.295(8) no
H4 H5 . 2.315(7) no
H4 H6 . 2.317(7) no
H4 H10 2_465 3.443(7) no
H5 H6 . 1.5513(1) no
H5 H7 . 3.548(8) no
H5 H8 . 2.904(8) no
H5 H9 . 2.533(8) no
H5 H10 . 2.555(7) no
H5 H10 2_465 2.636(7) no
H5 H11 . 3.564(7) no
H5 H11 2_465 2.585(7) no
H5 H12 . 3.023(8) no
H5 H12 2_465 2.597(7) no
H6 H9 . 3.568(8) no
H6 H10 . 2.805(7) no
H6 H11 . 3.460(7) no
H6 H12 . 2.398(7) no
H6 H13 3_555 2.605(8) no
H6 H17 3_555 3.444(7) no
H7 H8 . 1.5513(1) no
H7 H9 . 1.5514(1) no
H7 H10 . 2.982(8) no
H7 H11 . 2.445(8) no
H7 H12 . 3.511(8) no
H7 H13 . 3.297(8) no
H7 H14 4_464 2.950(7) no
H7 H15 . 2.901(8) no
H8 H9 . 1.55139(15) no
H8 H10 . 3.558(8) no
H8 H11 . 3.499(7) no
H8 H13 . 2.919(8) no
H8 H14 . 3.378(8) no
H8 H14 4_464 3.573(7) no
H8 H15 . 1.839(8) no
H9 H10 . 2.517(8) no
H9 H10 2_465 3.319(8) no
H9 H11 . 2.867(7) no
H9 H12 . 3.534(8) no
H9 H12 2_465 2.790(8) no
H9 H13 4_464 2.971(7) no
H9 H14 4_464 2.773(7) no
H9 H15 . 3.373(8) no
H10 H11 . 1.5513(1) no
H10 H12 . 1.55131(11) no
H10 H12 2_465 3.584(3) no
H11 H12 . 1.55134(15) no
H12 H13 3_555 3.374(8) no
H13 H14 . 1.5513(1) no
H13 H15 . 1.5513(1) no
H13 H16 . 3.517(8) no
H13 H17 . 2.475(8) no
H13 H18 . 2.910(8) no
H14 H15 . 1.55136(16) no
H14 H16 . 3.513(8) no
H14 H16 2_466 3.125(8) no
H14 H17 . 2.927(8) no
H14 H18 . 2.469(8) no
H15 H17 . 3.521(8) no
H15 H18 . 3.519(8) no
H16 H17 . 1.55136(16) no
H16 H18 . 1.5515(1) no
H16 H18 2_566 3.528(4) no
H17 H18 . 1.55136(9) no

loop_
_geom_torsion_atom_site_label_1
_geom_torsion_atom_site_label_2
_geom_torsion_atom_site_label_3
_geom_torsion_atom_site_label_4
_geom_torsion
_geom_torsion_publ_flag
Cl1 Ti1 O1 N1 -0.2(1) yes
Cl2 Ti1 O1 N1 128.0(0) yes
Cl3 Ti1 O1 N1 -128.8(0) yes
N1 Ti1 O1 N1 0.0(0) yes
Cl1 Ti1 N1 O1 179.9(0) yes
Cl1 Ti1 N1 C1 -83.1(1) yes
Cl1 Ti1 N1 C5 82.9(1) yes
Cl2 Ti1 N1 O1 -69.8(0) yes
Cl2 Ti1 N1 C1 27.3(1) yes
Cl2 Ti1 N1 C5 -166.7(1) yes
Cl3 Ti1 N1 O1 68.5(0) yes
Cl3 Ti1 N1 C1 165.6(1) yes
Cl3 Ti1 N1 C5 -28.5(1) yes
O1 Ti1 N1 O1 0.0(0) yes
O1 Ti1 N1 C1 97.1(1) yes
O1 Ti1 N1 C5 -97.0(1) yes
Ti1 O1 N1 Ti1 0.0(1) yes
Ti1 O1 N1 C1 -113.6(0) yes
Ti1 O1 N1 C5 113.1(0) yes
Ti1 N1 C1 C2 117.8(1) yes
Ti1 N1 C1 C8 -119.8(1) yes
Ti1 N1 C1 C9 0.1(1) yes
O1 N1 C1 C2 -177.1(1) yes
O1 N1 C1 C8 -54.7(1) yes
O1 N1 C1 C9 65.2(1) yes
C5 N1 C1 C2 -48.2(1) yes
C5 N1 C1 C8 74.1(1) yes
C5 N1 C1 C9 -166.0(1) yes
Ti1 N1 C5 C4 -116.8(1) yes
Ti1 N1 C5 C6 118.2(1) yes
Ti1 N1 C5 C7 -0.2(1) yes
O1 N1 C5 C4 178.3(1) yes
O1 N1 C5 C6 53.3(1) yes
O1 N1 C5 C7 -65.1(1) yes
C1 N1 C5 C4 49.3(1) yes
C1 N1 C5 C6 -75.7(1) yes
C1 N1 C5 C7 165.9(1) yes
N1 C1 C2 C3 52.5(1) yes
C8 C1 C2 C3 -69.8(1) yes
C9 C1 C2 C3 170.0(1) yes
C1 C2 C3 C4 -60.0(1) yes
C2 C3 C4 C5 60.3(1) yes
C3 C4 C5 N1 -53.8(1) yes
C3 C4 C5 C6 70.2(1) yes
C3 C4 C5 C7 -170.2(1) yes
